data_4517586
loop_
_publ_author_name
'Shah, Syed Raza'
'Shah, Zarbad'
'Khiat, Mohammed'
'Khan, Ajmal'
'Hill, Leila R.'
'Khan, Shakeel'
'Hussain, Javid'
'Csuk, Ren\'e'
'Anwar, Muhammad U.'
'Al-Harrasi, Ahmed'

_publ_section_title
;
 Complexes of N- and O-Donor Ligands as Potential Urease Inhibitors
;
_journal_name_full 'ACS Omega'
_journal_paper_doi 10.1021/acsomega.0c01089
_journal_year 2020
_chemical_formula_moiety 'C6 H13 Co N3 O4, 2(C4 H3 N2 O3), 3(H2 O)'
_chemical_formula_sum 'C14 H25 Co N7 O13'
_chemical_formula_weight 558.34
_space_group_crystal_system monoclinic
_space_group_IT_number 14
_space_group_name_Hall '-P 2yn'
_space_group_name_H-M_alt 'P 1 21/n 1'
_atom_sites_solution_hydrogens mixed
_audit_creation_method SHELXL-2016/6
_cell_angle_alpha 90
_cell_angle_beta 107.954(14)
_cell_angle_gamma 90
_cell_formula_units_Z 4
_cell_length_a 11.564(5)
_cell_length_b 11.051(5)
_cell_length_c 18.100(7)
_cell_measurement_reflns_used 8850
_cell_measurement_temperature 296(2)
_cell_measurement_theta_max 26.38
_cell_measurement_theta_min 3.00
_cell_volume 2200.4(16)
_computing_cell_refinement 'Bruker SAINT'
_computing_data_collection 'Bruker APEX2'
_computing_data_reduction 'Bruker SAINT'
_computing_molecular_graphics 'Bruker SHELXTL'
_computing_publication_material 'Bruker SHELXTL'
_computing_structure_refinement 'SHELXL-2014 (Sheldrick 2014)'
_computing_structure_solution 'SHELXS-97 (Sheldrick 2008)'
_diffrn_ambient_temperature 296(2)
_diffrn_measured_fraction_theta_full 0.994
_diffrn_measured_fraction_theta_max 0.989
_diffrn_measurement_device_type 'Bruker APEX-II CCD'
_diffrn_measurement_method '\f and \w scans'
_diffrn_radiation_type MoK\a
_diffrn_radiation_wavelength 0.71073
_diffrn_reflns_av_R_equivalents 0.0333
_diffrn_reflns_av_unetI/netI 0.0212
_diffrn_reflns_Laue_measured_fraction_full 0.994
_diffrn_reflns_Laue_measured_fraction_max 0.989
_diffrn_reflns_limit_h_max 13
_diffrn_reflns_limit_h_min -14
_diffrn_reflns_limit_k_max 13
_diffrn_reflns_limit_k_min -13
_diffrn_reflns_limit_l_max 22
_diffrn_reflns_limit_l_min -22
_diffrn_reflns_number 28254
_diffrn_reflns_point_group_measured_fraction_full 0.994
_diffrn_reflns_point_group_measured_fraction_max 0.989
_diffrn_reflns_theta_full 25.242
_diffrn_reflns_theta_max 26.461
_diffrn_reflns_theta_min 3.095
_exptl_absorpt_coefficient_mu 0.863
_exptl_absorpt_correction_T_max 0.7454
_exptl_absorpt_correction_T_min 0.6721
_exptl_absorpt_correction_type multi-scan
_exptl_absorpt_process_details sadabs
_exptl_crystal_colour orange
_exptl_crystal_density_diffrn 1.685
_exptl_crystal_description block
_exptl_crystal_F_000 1156
_exptl_crystal_size_max 0.273
_exptl_crystal_size_mid 0.125
_exptl_crystal_size_min 0.035
_refine_diff_density_max 0.902
_refine_diff_density_min -0.749
_refine_diff_density_rms 0.080
_refine_ls_extinction_coef 0.016(3)
_refine_ls_extinction_expression Fc^*^=kFc[1+0.001xFc^2^\l^3^/sin(2\q)]^-1/4^
_refine_ls_extinction_method 'SHELXL-2016/6 (Sheldrick 2016)'
_refine_ls_goodness_of_fit_ref 1.044
_refine_ls_hydrogen_treatment mixed
_refine_ls_matrix_type full
_refine_ls_number_parameters 341
_refine_ls_number_reflns 4501
_refine_ls_number_restraints 6
_refine_ls_restrained_S_all 1.044
_refine_ls_R_factor_all 0.0642
_refine_ls_R_factor_gt 0.0511
_refine_ls_shift/su_max 0.001
_refine_ls_shift/su_mean 0.000
_refine_ls_structure_factor_coef Fsqd
_refine_ls_weighting_details 'w=1/[\s^2^(Fo^2^)+(0.0876P)^2^+3.6929P] where P=(Fo^2^+2Fc^2^)/3'
_refine_ls_weighting_scheme calc
_refine_ls_wR_factor_gt 0.1429
_refine_ls_wR_factor_ref 0.1587
_reflns_Friedel_coverage 0.000
_reflns_number_gt 3700
_reflns_number_total 4501
_reflns_threshold_expression 'I > 2\s(I)'
_cod_data_source_file ao0c01089_si_002.cif
_cod_data_source_block SR_114_0ma_a
_cod_original_sg_symbol_H-M 'P 21/n'
_cod_database_code 4517586
_shelx_shelxl_version_number 2016/6
_shelx_space_group_comment
;
The symmetry employed for this shelxl refinement is uniquely defined
by the following loop, which should always be used as a source of
symmetry information in preference to the above space-group names.
They are only intended as comments.
;

loop_
_space_group_symop_operation_xyz
'x, y, z'
'-x+1/2, y+1/2, -z+1/2'
'-x, -y, -z'
'x-1/2, -y-1/2, z-1/2'

loop_
_atom_site_label
_atom_site_type_symbol
_atom_site_fract_x
_atom_site_fract_y
_atom_site_fract_z
_atom_site_U_iso_or_equiv
_atom_site_adp_type
_atom_site_occupancy
_atom_site_site_symmetry_order
_atom_site_calc_flag
_atom_site_refinement_flags_posn
_atom_site_refinement_flags_adp
_atom_site_refinement_flags_occupancy
_atom_site_disorder_assembly
_atom_site_disorder_group
O23 O 0.2840(3) 0.3624(4) 0.1840(2) 0.0730(10) Uani 1 1 d D . . . .
H23A H 0.222(4) 0.399(5) 0.158(3) 0.088 Uiso 1 1 d D U . . .
H23B H 0.295(6) 0.305(4) 0.154(3) 0.088 Uiso 1 1 d D U . . .
Co1 Co 0.39518(3) 0.74462(4) 0.08567(2) 0.02650(19) Uani 1 1 d . . . . .
O22 O 0.2862(5) 0.5905(6) 0.3503(5) 0.131(2) Uani 1 1 d D . . . .
H22A H 0.246(7) 0.618(8) 0.378(5) 0.157 Uiso 1 1 d D U . . .
H22B H 0.335(7) 0.533(6) 0.358(6) 0.157 Uiso 1 1 d D U . . .
O24 O 0.4121(5) 0.2209(5) 0.1193(3) 0.0911(13) Uani 1 1 d G . . . .
H24A H 0.486255 0.200247 0.130228 0.137 Uiso 1 1 d G U . . .
H24B H 0.393636 0.247186 0.072949 0.137 Uiso 1 1 d G U . . .
O1 O 0.5302(2) 0.7537(2) 0.19459(13) 0.0341(5) Uani 1 1 d . . . . .
O3 O 0.3894(2) 0.9322(2) 0.09051(12) 0.0358(5) Uani 1 1 d . . . . .
H3A H 0.372637 0.961777 0.047546 0.054 Uiso 1 1 d R U . . .
H3B H 0.447827 0.969607 0.118256 0.054 Uiso 1 1 d R U . . .
O4 O 0.4168(3) 0.5583(2) 0.08648(14) 0.0450(6) Uani 1 1 d D . . . .
H4A H 0.381(4) 0.510(3) 0.0533(19) 0.054 Uiso 1 1 d D U . . .
H4B H 0.471(3) 0.527(4) 0.1216(18) 0.054 Uiso 1 1 d D U . . .
O5 O 0.5299(2) 0.7567(2) 0.02948(14) 0.0357(5) Uani 1 1 d . . . . .
H5A H 0.570973 0.819201 0.039157 0.054 Uiso 1 1 d R U . . .
H5B H 0.579933 0.701361 0.033917 0.054 Uiso 1 1 d R U . . .
N1 N 0.2909(2) 0.7212(3) 0.16491(15) 0.0315(6) Uani 1 1 d . . . . .
H1A H 0.237112 0.781072 0.159225 0.038 Uiso 1 1 d R U . . .
H1B H 0.250962 0.651322 0.155865 0.038 Uiso 1 1 d R U . . .
N2 N 0.3753(2) 0.7223(3) 0.24172(15) 0.0354(6) Uani 1 1 d . . . . .
H2 H 0.348992 0.705379 0.278993 0.042 Uiso 1 1 d R U . . .
N3 N 0.7555(2) 0.7587(2) 0.47638(14) 0.0253(5) Uani 1 1 d . . . . .
C1 C 0.4918(3) 0.7414(2) 0.25045(17) 0.0247(6) Uani 1 1 d . . . . .
C2 C 0.5794(3) 0.7469(2) 0.33083(17) 0.0239(6) Uani 1 1 d . . . . .
C3 C 0.6993(3) 0.7750(3) 0.33814(18) 0.0343(7) Uani 1 1 d . . . . .
H3 H 0.722916 0.789923 0.294300 0.041 Uiso 1 1 calc R U . . .
C4 C 0.7833(3) 0.7805(4) 0.41138(19) 0.0388(8) Uani 1 1 d . . . . .
H4 H 0.863144 0.800514 0.415536 0.047 Uiso 1 1 calc R U . . .
C5 C 0.6394(3) 0.7304(3) 0.46842(19) 0.0376(8) Uani 1 1 d . . . . .
H5 H 0.618233 0.714035 0.512987 0.045 Uiso 1 1 calc R U . . .
C6 C 0.5497(3) 0.7244(3) 0.39752(19) 0.0371(8) Uani 1 1 d . . . . .
H6 H 0.470190 0.705349 0.394878 0.045 Uiso 1 1 calc R U . . .
O9 O 0.8392(2) 0.4578(2) 0.45378(14) 0.0463(6) Uani 1 1 d . . . . .
O10 O 0.6071(2) 0.4738(3) 0.20336(14) 0.0473(7) Uani 1 1 d . . . . .
O11 O 0.4191(3) 0.3741(3) 0.38187(16) 0.0657(9) Uani 1 1 d . . . . .
N7 N 0.7196(2) 0.4614(3) 0.32960(15) 0.0352(6) Uani 1 1 d . . . . .
H7 H 0.783336 0.480094 0.317131 0.042 Uiso 1 1 d R U . . .
H8 H 0.452(4) 0.414(4) 0.259(2) 0.042 Uiso 1 1 d . U . . .
N8 N 0.5153(3) 0.4199(3) 0.29379(17) 0.0387(7) Uani 1 1 d . . . . .
C13 C 0.6128(3) 0.4527(3) 0.27206(18) 0.0321(7) Uani 1 1 d . . . . .
C14 C 0.7329(3) 0.4422(3) 0.40764(19) 0.0344(7) Uani 1 1 d . . . . .
C15 C 0.6309(4) 0.4091(4) 0.4267(2) 0.0461(9) Uani 1 1 d . . . . .
H15 H 0.637468 0.393480 0.478355 0.055 Uiso 1 1 calc R U . . .
C16 C 0.5179(3) 0.3987(4) 0.3702(2) 0.0428(8) Uani 1 1 d . . . . .
O12 O 0.5745(2) 0.0593(3) 0.21020(13) 0.0435(6) Uani 1 1 d . . . . .
O13 O 0.7958(2) 0.0844(2) 0.46477(14) 0.0432(6) Uani 1 1 d . . . . .
O14 O 0.3904(2) 0.0166(2) 0.40720(13) 0.0407(6) Uani 1 1 d . . . . .
N9 N 0.5926(2) 0.0511(3) 0.43467(14) 0.0325(6) Uani 1 1 d . . . . .
H9 H 0.599246 0.045627 0.483194 0.039 Uiso 1 1 d R U . . .
N10 N 0.6815(2) 0.0787(3) 0.33787(15) 0.0373(7) Uani 1 1 d . . . . .
H10 H 0.744208 0.096049 0.323994 0.045 Uiso 1 1 d R U . . .
C25 C 0.5720(3) 0.0604(3) 0.27975(18) 0.0339(7) Uani 1 1 d . . . . .
C26 C 0.4701(3) 0.0436(3) 0.30308(17) 0.0325(7) Uani 1 1 d . . . . .
H26 H 0.394417 0.036800 0.265610 0.039 Uiso 1 1 calc R U . . .
C27 C 0.4776(3) 0.0367(3) 0.38118(17) 0.0304(6) Uani 1 1 d . . . . .
C28 C 0.6956(3) 0.0723(3) 0.41516(18) 0.0318(7) Uani 1 1 d . . . . .

loop_
_atom_site_aniso_label
_atom_site_aniso_U_11
_atom_site_aniso_U_22
_atom_site_aniso_U_33
_atom_site_aniso_U_23
_atom_site_aniso_U_13
_atom_site_aniso_U_12
O23 0.056(2) 0.102(3) 0.060(2) 0.0201(19) 0.0168(16) 0.0219(19)
Co1 0.0204(3) 0.0392(3) 0.0150(2) 0.00067(14) -0.00172(16) -0.00089(15)
O22 0.103(4) 0.139(5) 0.178(6) 0.044(5) 0.084(4) 0.002(3)
O24 0.105(3) 0.109(3) 0.068(3) 0.014(2) 0.038(2) 0.029(3)
O1 0.0209(10) 0.0615(15) 0.0154(10) -0.0005(9) -0.0009(8) -0.0038(9)
O3 0.0359(12) 0.0399(13) 0.0260(11) -0.0002(9) 0.0013(9) 0.0005(9)
O4 0.0474(15) 0.0363(13) 0.0347(13) -0.0024(10) -0.0117(11) 0.0042(11)
O5 0.0304(12) 0.0433(13) 0.0342(12) -0.0018(9) 0.0112(10) 0.0005(9)
N1 0.0223(12) 0.0453(15) 0.0242(13) 0.0006(11) 0.0033(10) -0.0007(11)
N2 0.0257(13) 0.0606(18) 0.0178(12) 0.0001(11) 0.0036(10) -0.0079(12)
N3 0.0206(12) 0.0323(13) 0.0173(11) 0.0004(9) -0.0024(9) -0.0007(9)
C1 0.0209(14) 0.0271(14) 0.0223(14) 0.0012(10) 0.0009(11) 0.0007(10)
C2 0.0209(14) 0.0276(14) 0.0189(14) -0.0002(10) -0.0001(11) -0.0005(10)
C3 0.0239(15) 0.059(2) 0.0190(14) -0.0004(13) 0.0047(12) -0.0035(14)
C4 0.0201(14) 0.069(2) 0.0236(15) -0.0037(15) 0.0007(12) -0.0097(15)
C5 0.0326(17) 0.057(2) 0.0213(15) 0.0034(13) 0.0060(13) -0.0086(15)
C6 0.0255(16) 0.059(2) 0.0242(15) 0.0045(14) 0.0031(13) -0.0080(14)
O9 0.0391(14) 0.0559(16) 0.0356(13) -0.0115(11) -0.0008(11) 0.0041(12)
O10 0.0333(13) 0.0761(19) 0.0304(12) 0.0129(12) 0.0066(10) 0.0076(12)
O11 0.0496(17) 0.106(3) 0.0460(16) 0.0038(16) 0.0212(13) -0.0312(17)
N7 0.0258(13) 0.0455(16) 0.0329(14) 0.0002(12) 0.0070(11) 0.0021(11)
N8 0.0275(14) 0.0532(18) 0.0333(14) 0.0035(13) 0.0063(12) -0.0035(13)
C13 0.0281(15) 0.0385(17) 0.0281(15) 0.0050(13) 0.0061(12) 0.0063(13)
C14 0.0355(17) 0.0329(16) 0.0302(16) -0.0041(12) 0.0034(13) 0.0030(13)
C15 0.048(2) 0.059(2) 0.0282(16) 0.0037(16) 0.0080(15) -0.0113(18)
C16 0.0414(19) 0.052(2) 0.0361(18) 0.0025(15) 0.0133(15) -0.0116(16)
O12 0.0347(12) 0.0711(17) 0.0245(11) 0.0032(11) 0.0089(9) 0.0064(12)
O13 0.0260(12) 0.0590(16) 0.0371(13) 0.0111(11) -0.0012(10) -0.0095(11)
O14 0.0248(11) 0.0656(17) 0.0325(11) 0.0031(11) 0.0101(9) -0.0036(11)
N9 0.0265(13) 0.0483(16) 0.0213(12) 0.0015(11) 0.0052(10) -0.0032(11)
N10 0.0264(13) 0.0565(18) 0.0302(14) 0.0058(12) 0.0103(11) 0.0008(12)
C25 0.0305(16) 0.0440(18) 0.0258(15) 0.0053(13) 0.0066(12) 0.0071(13)
C26 0.0242(14) 0.0460(18) 0.0250(14) 0.0008(13) 0.0041(11) 0.0045(13)
C27 0.0242(14) 0.0381(16) 0.0280(14) 0.0006(12) 0.0069(12) 0.0011(12)
C28 0.0268(15) 0.0370(16) 0.0300(15) 0.0072(13) 0.0063(12) -0.0011(12)

loop_
_atom_type_symbol
_atom_type_description
_atom_type_scat_dispersion_real
_atom_type_scat_dispersion_imag
_atom_type_scat_source
C C 0.0033 0.0016 'International Tables Vol C Tables 4.2.6.8 and 6.1.1.4'
H H 0.0000 0.0000 'International Tables Vol C Tables 4.2.6.8 and 6.1.1.4'
Co Co 0.3494 0.9721 'International Tables Vol C Tables 4.2.6.8 and 6.1.1.4'
N N 0.0061 0.0033 'International Tables Vol C Tables 4.2.6.8 and 6.1.1.4'
O O 0.0106 0.0060 'International Tables Vol C Tables 4.2.6.8 and 6.1.1.4'

loop_
_geom_angle_atom_site_label_1
_geom_angle_atom_site_label_2
_geom_angle_atom_site_label_3
_geom_angle
_geom_angle_site_symmetry_1
_geom_angle_site_symmetry_3
_geom_angle_publ_flag
H23A O23 H23B 105(6) . . ?
O4 Co1 O3 175.03(10) . . ?
O4 Co1 O1 89.29(9) . . ?
O3 Co1 O1 86.41(9) . . ?
O4 Co1 O5 87.76(11) . . ?
O3 Co1 O5 89.75(9) . . ?
O1 Co1 O5 90.21(10) . . ?
O4 Co1 N3 92.56(9) . 4_575 ?
O3 Co1 N3 91.79(9) . 4_575 ?
O1 Co1 N3 177.91(9) . 4_575 ?
O5 Co1 N3 90.83(10) . 4_575 ?
O4 Co1 N1 88.10(12) . . ?
O3 Co1 N1 93.43(10) . . ?
O1 Co1 N1 77.80(10) . . ?
O5 Co1 N1 167.36(10) . . ?
N3 Co1 N1 101.29(10) 4_575 . ?
H22A O22 H22B 131(9) . . ?
H24A O24 H24B 104.5 . . ?
C1 O1 Co1 114.3(2) . . ?
Co1 O3 H3A 111.3 . . ?
Co1 O3 H3B 119.9 . . ?
H3A O3 H3B 107.0 . . ?
Co1 O4 H4A 128(3) . . ?
Co1 O4 H4B 119(3) . . ?
H4A O4 H4B 113(4) . . ?
Co1 O5 H5A 114.4 . . ?
Co1 O5 H5B 120.3 . . ?
H5A O5 H5B 104.9 . . ?
N2 N1 Co1 106.93(18) . . ?
N2 N1 H1A 110.4 . . ?
Co1 N1 H1A 110.3 . . ?
N2 N1 H1B 110.3 . . ?
Co1 N1 H1B 110.3 . . ?
H1A N1 H1B 108.7 . . ?
C1 N2 N1 118.8(3) . . ?
C1 N2 H2 123.0 . . ?
N1 N2 H2 118.0 . . ?
C4 N3 C5 116.9(3) . . ?
C4 N3 Co1 120.1(2) . 4_676 ?
C5 N3 Co1 122.8(2) . 4_676 ?
O1 C1 N2 122.1(3) . . ?
O1 C1 C2 119.1(3) . . ?
N2 C1 C2 118.8(3) . . ?
C6 C2 C3 118.0(3) . . ?
C6 C2 C1 124.7(3) . . ?
C3 C2 C1 117.3(3) . . ?
C4 C3 C2 119.2(3) . . ?
C4 C3 H3 120.4 . . ?
C2 C3 H3 120.4 . . ?
N3 C4 C3 123.3(3) . . ?
N3 C4 H4 118.3 . . ?
C3 C4 H4 118.3 . . ?
N3 C5 C6 123.4(3) . . ?
N3 C5 H5 118.3 . . ?
C6 C5 H5 118.3 . . ?
C2 C6 C5 119.2(3) . . ?
C2 C6 H6 120.4 . . ?
C5 C6 H6 120.4 . . ?
C13 N7 C14 124.1(3) . . ?
C13 N7 H7 117.9 . . ?
C14 N7 H7 118.0 . . ?
C13 N8 C16 124.6(3) . . ?
C13 N8 H8 115(3) . . ?
C16 N8 H8 120(3) . . ?
O10 C13 N7 120.6(3) . . ?
O10 C13 N8 123.2(3) . . ?
N7 C13 N8 116.2(3) . . ?
O9 C14 C15 127.1(3) . . ?
O9 C14 N7 115.5(3) . . ?
C15 C14 N7 117.5(3) . . ?
C14 C15 C16 121.3(3) . . ?
C14 C15 H15 119.4 . . ?
C16 C15 H15 119.4 . . ?
O11 C16 N8 117.5(3) . . ?
O11 C16 C15 126.2(3) . . ?
N8 C16 C15 116.3(3) . . ?
C28 N9 C27 124.3(3) . . ?
C28 N9 H9 117.9 . . ?
C27 N9 H9 117.9 . . ?
C28 N10 C25 124.3(3) . . ?
C28 N10 H10 117.9 . . ?
C25 N10 H10 117.8 . . ?
O12 C25 C26 125.8(3) . . ?
O12 C25 N10 117.3(3) . . ?
C26 C25 N10 116.9(3) . . ?
C25 C26 C27 121.7(3) . . ?
C25 C26 H26 119.1 . . ?
C27 C26 H26 119.1 . . ?
O14 C27 C26 125.7(3) . . ?
O14 C27 N9 117.7(3) . . ?
C26 C27 N9 116.6(3) . . ?
O13 C28 N10 122.0(3) . . ?
O13 C28 N9 122.0(3) . . ?
N10 C28 N9 116.0(3) . . ?

loop_
_geom_bond_atom_site_label_1
_geom_bond_atom_site_label_2
_geom_bond_distance
_geom_bond_site_symmetry_2
_geom_bond_publ_flag
O23 H23A 0.83(2) . ?
O23 H23B 0.87(2) . ?
Co1 O4 2.074(3) . ?
Co1 O3 2.077(3) . ?
Co1 O1 2.107(2) . ?
Co1 O5 2.110(2) . ?
Co1 N3 2.134(3) 4_575 ?
Co1 N1 2.156(3) . ?
O22 H22A 0.834(10) . ?
O22 H22B 0.832(10) . ?
O24 H24A 0.8500 . ?
O24 H24B 0.8499 . ?
O1 C1 1.231(4) . ?
O3 H3A 0.8101 . ?
O3 H3B 0.8191 . ?
O4 H4A 0.817(10) . ?
O4 H4B 0.819(10) . ?
O5 H5A 0.8264 . ?
O5 H5B 0.8287 . ?
N1 N2 1.432(4) . ?
N1 H1A 0.8918 . ?
N1 H1B 0.8884 . ?
N2 C1 1.325(4) . ?
N2 H2 0.8420 . ?
N3 C4 1.333(4) . ?
N3 C5 1.343(4) . ?
C1 C2 1.496(4) . ?
C2 C6 1.376(4) . ?
C2 C3 1.387(5) . ?
C3 C4 1.382(4) . ?
C3 H3 0.9300 . ?
C4 H4 0.9300 . ?
C5 C6 1.381(5) . ?
C5 H5 0.9300 . ?
C6 H6 0.9300 . ?
O9 C14 1.267(4) . ?
O10 C13 1.247(4) . ?
O11 C16 1.254(4) . ?
N7 C13 1.352(4) . ?
N7 C14 1.389(4) . ?
N7 H7 0.8594 . ?
N8 C13 1.353(4) . ?
N8 C16 1.394(4) . ?
N8 H8 0.81(4) . ?
C14 C15 1.377(5) . ?
C15 C16 1.394(5) . ?
C15 H15 0.9300 . ?
O12 C25 1.268(4) . ?
O13 C28 1.235(4) . ?
O14 C27 1.257(4) . ?
N9 C28 1.362(4) . ?
N9 C27 1.392(4) . ?
N9 H9 0.8601 . ?
N10 C28 1.359(4) . ?
N10 C25 1.389(4) . ?
N10 H10 0.8595 . ?
C25 C26 1.381(5) . ?
C26 C27 1.391(4) . ?
C26 H26 0.9300 . ?

loop_
_geom_torsion_atom_site_label_1
_geom_torsion_atom_site_label_2
_geom_torsion_atom_site_label_3
_geom_torsion_atom_site_label_4
_geom_torsion
_geom_torsion_site_symmetry_1
_geom_torsion_site_symmetry_2
_geom_torsion_site_symmetry_3
_geom_torsion_site_symmetry_4
_geom_torsion_publ_flag
Co1 N1 N2 C1 2.8(3) . . . . ?
Co1 O1 C1 N2 1.0(4) . . . . ?
Co1 O1 C1 C2 -179.67(19) . . . . ?
N1 N2 C1 O1 -2.8(5) . . . . ?
N1 N2 C1 C2 177.9(3) . . . . ?
O1 C1 C2 C6 -174.2(3) . . . . ?
N2 C1 C2 C6 5.2(4) . . . . ?
O1 C1 C2 C3 4.8(4) . . . . ?
N2 C1 C2 C3 -175.8(3) . . . . ?
C6 C2 C3 C4 -0.7(5) . . . . ?
C1 C2 C3 C4 -179.8(3) . . . . ?
C5 N3 C4 C3 -0.2(5) . . . . ?
Co1 N3 C4 C3 174.9(3) 4_676 . . . ?
C2 C3 C4 N3 0.8(6) . . . . ?
C4 N3 C5 C6 -0.6(5) . . . . ?
Co1 N3 C5 C6 -175.6(3) 4_676 . . . ?
C3 C2 C6 C5 -0.1(5) . . . . ?
C1 C2 C6 C5 178.9(3) . . . . ?
N3 C5 C6 C2 0.8(6) . . . . ?
C14 N7 C13 O10 178.4(3) . . . . ?
C14 N7 C13 N8 -1.8(5) . . . . ?
C16 N8 C13 O10 -178.3(4) . . . . ?
C16 N8 C13 N7 2.0(5) . . . . ?
C13 N7 C14 O9 -178.0(3) . . . . ?
C13 N7 C14 C15 1.8(5) . . . . ?
O9 C14 C15 C16 177.9(4) . . . . ?
N7 C14 C15 C16 -1.8(6) . . . . ?
C13 N8 C16 O11 176.9(4) . . . . ?
C13 N8 C16 C15 -2.0(6) . . . . ?
C14 C15 C16 O11 -176.9(4) . . . . ?
C14 C15 C16 N8 1.9(6) . . . . ?
C28 N10 C25 O12 -174.3(3) . . . . ?
C28 N10 C25 C26 5.1(5) . . . . ?
O12 C25 C26 C27 174.8(3) . . . . ?
N10 C25 C26 C27 -4.5(5) . . . . ?
C25 C26 C27 O14 -176.9(3) . . . . ?
C25 C26 C27 N9 1.9(5) . . . . ?
C28 N9 C27 O14 179.5(3) . . . . ?
C28 N9 C27 C26 0.6(5) . . . . ?
C25 N10 C28 O13 177.0(3) . . . . ?
C25 N10 C28 N9 -2.7(5) . . . . ?
C27 N9 C28 O13 -179.9(3) . . . . ?
C27 N9 C28 N10 -0.2(5) . . . . ?
